data_4081223
loop_
_publ_author_name
'Stueger, Harald'
'Hasken, Bernd'
'Gross, Uwe'
'Fischer, Roland'
'Torvisco Gomez, Ana'

_publ_section_title
;
 Synthesis and Properties of Bridgehead-Functionalized
 Permethylbicyclo[2.2.2]octasilanes.
;
_journal_issue 16
_journal_name_full Organometallics
_journal_page_first 4490
_journal_page_last 4500
_journal_paper_doi 10.1021/om400184y
_journal_volume 32
_journal_year 2013
_chemical_formula_sum 'C28 H58 Si10'
_chemical_formula_weight 675.64
_chemical_name_systematic
; 
Dodecamethyl-4-(trimethylsilyl)-1-(methyldiphenylsilyl)bicyclo[2.2.2]octasilane
;
_space_group_IT_number 29
_symmetry_cell_setting orthorhombic
_symmetry_space_group_name_Hall 'P 2c -2ac'
_symmetry_space_group_name_H-M 'P c a 21'
_atom_sites_solution_hydrogens geom
_atom_sites_solution_primary direct
_atom_sites_solution_secondary difmap
_audit_creation_method SHELXL-97
_cell_angle_alpha 90.00
_cell_angle_beta 90.00
_cell_angle_gamma 90.00
_cell_formula_units_Z 8
_cell_length_a 17.2861(4)
_cell_length_b 27.2812(6)
_cell_length_c 17.5884(4)
_cell_measurement_reflns_used 9670
_cell_measurement_temperature 100(2)
_cell_measurement_theta_max 27.10
_cell_measurement_theta_min 2.32
_cell_volume 8294.4(3)
_computing_cell_refinement 'Bruker SAINT'
_computing_data_collection 'Bruker APEX2'
_computing_data_reduction 'Bruker SAINT'
_computing_molecular_graphics 'Bruker SHELXTL'
_computing_publication_material 'Bruker SHELXTL'
_computing_structure_refinement 'SHELXL-97 (Sheldrick, 2008)'
_computing_structure_solution 'SHELXS-97 (Sheldrick, 2008)'
_diffrn_ambient_temperature 100(2)
_diffrn_measured_fraction_theta_full 0.998
_diffrn_measured_fraction_theta_max 0.998
_diffrn_measurement_device_type 'Bruker APEX-II CCD'
_diffrn_measurement_method '\f and \w scans'
_diffrn_radiation_monochromator graphite
_diffrn_radiation_source 'fine-focus sealed tube'
_diffrn_radiation_type MoK\a
_diffrn_radiation_wavelength 0.71073
_diffrn_reflns_av_R_equivalents 0.0601
_diffrn_reflns_av_sigmaI/netI 0.0331
_diffrn_reflns_limit_h_max 22
_diffrn_reflns_limit_h_min -22
_diffrn_reflns_limit_k_max 34
_diffrn_reflns_limit_k_min -26
_diffrn_reflns_limit_l_max 22
_diffrn_reflns_limit_l_min -22
_diffrn_reflns_number 251929
_diffrn_reflns_theta_full 27.10
_diffrn_reflns_theta_max 27.10
_diffrn_reflns_theta_min 2.23
_exptl_absorpt_coefficient_mu 0.334
_exptl_absorpt_correction_T_max 0.74
_exptl_absorpt_correction_T_min 0.67
_exptl_absorpt_correction_type multi-scan
_exptl_absorpt_process_details 'R. Blessing, Acta Cryst. (1995) A51 33-38.'
_exptl_crystal_colour colourless
_exptl_crystal_density_diffrn 1.082
_exptl_crystal_density_method 'not measured'
_exptl_crystal_description block
_exptl_crystal_F_000 2928
_exptl_crystal_size_max 0.25
_exptl_crystal_size_mid 0.20
_exptl_crystal_size_min 0.09
_refine_diff_density_max 0.554
_refine_diff_density_min -0.329
_refine_diff_density_rms 0.057
_refine_ls_abs_structure_details 'Flack H D (1983), Acta Cryst. A39, 876-881'
_refine_ls_abs_structure_Flack 0.07(7)
_refine_ls_extinction_method none
_refine_ls_goodness_of_fit_ref 1.055
_refine_ls_hydrogen_treatment constr
_refine_ls_matrix_type full
_refine_ls_number_parameters 717
_refine_ls_number_reflns 8708
_refine_ls_number_restraints 1
_refine_ls_restrained_S_all 1.055
_refine_ls_R_factor_all 0.0521
_refine_ls_R_factor_gt 0.0364
_refine_ls_shift/su_max 0.001
_refine_ls_shift/su_mean 0.000
_refine_ls_structure_factor_coef Fsqd
_refine_ls_weighting_details 'calc w=1/[\s^2^(Fo^2^)+(0.0426P)^2^+3.8506P] where P=(Fo^2^+2Fc^2^)/3'
_refine_ls_weighting_scheme calc
_refine_ls_wR_factor_gt 0.0806
_refine_ls_wR_factor_ref 0.0884
_reflns_number_gt 15656
_reflns_number_total 15656
_reflns_threshold_expression >2sigma(I)
_cod_data_source_file om400184y_si_001.cif
_cod_data_source_block at87(2)
_cod_depositor_comments
;
The following automatic conversions were performed:

'_symmetry_cell_setting' value 'Orthorhombic' changed to
'orthorhombic' according to
/home/saulius/struct/CIF-dictionaries/cif_core.dic dictionary named
'cif_core.dic' version 2.4.2 from 2011-04-26.

Automatic conversion script
Id: cif_fix_values 1891 2012-01-12 08:04:46Z andrius 
;
_cod_original_sg_symbol_H-M 'Pca2(1) '
_cod_database_code 4081223

loop_
_symmetry_equiv_pos_as_xyz
'x, y, z'
'-x, -y, z+1/2'
'x+1/2, -y, z'
'-x+1/2, y, z+1/2'

loop_
_atom_site_label
_atom_site_type_symbol
_atom_site_fract_x
_atom_site_fract_y
_atom_site_fract_z
_atom_site_U_iso_or_equiv
_atom_site_adp_type
_atom_site_occupancy
_atom_site_symmetry_multiplicity
_atom_site_calc_flag
_atom_site_refinement_flags
Si5 Si 0.42749(4) 0.46075(3) 0.41871(4) 0.02033(14) Uani 1 1 d .
Si3 Si 0.32643(4) 0.37362(2) 0.56073(4) 0.01854(13) Uani 1 1 d .
Si1 Si 0.32851(4) 0.24110(3) 0.49540(4) 0.02332(15) Uani 1 1 d .
Si12 Si 0.39145(4) 0.81722(2) 0.54931(4) 0.01922(14) Uani 1 1 d .
Si2 Si 0.37667(4) 0.32013(2) 0.46854(4) 0.01748(13) Uani 1 1 d .
Si14 Si 0.41604(4) 0.94949(3) 0.47346(4) 0.02573(15) Uani 1 1 d .
Si9 Si 0.53699(4) 0.41704(3) 0.45863(4) 0.02272(15) Uani 1 1 d .
Si15 Si 0.34466(4) 0.96082(3) 0.58573(4) 0.02236(15) Uani 1 1 d .
Si19 Si 0.23117(4) 0.91464(3) 0.57258(5) 0.02843(16) Uani 1 1 d .
Si8 Si 0.51170(4) 0.33187(3) 0.46468(4) 0.02166(14) Uani 1 1 d .
Si6 Si 0.37803(4) 0.42010(3) 0.31146(4) 0.02464(15) Uani 1 1 d .
Si10 Si 0.45524(5) 0.54312(3) 0.38986(4) 0.03086(17) Uani 1 1 d .
Si18 Si 0.25924(4) 0.82984(3) 0.57311(5) 0.02983(17) Uani 1 1 d .
Si7 Si 0.32692(4) 0.34357(3) 0.34911(4) 0.02498(15) Uani 1 1 d .
Si11 Si 0.42494(4) 0.73421(3) 0.52901(4) 0.02600(16) Uani 1 1 d .
Si20 Si 0.31596(5) 1.04383(3) 0.61072(5) 0.03415(19) Uani 1 1 d .
Si4 Si 0.33780(4) 0.45542(2) 0.51894(4) 0.02045(14) Uani 1 1 d .
Si17 Si 0.46099(5) 0.84848(3) 0.65361(5) 0.03124(17) Uani 1 1 d .
Si13 Si 0.42720(5) 0.86532(3) 0.44373(4) 0.03021(17) Uani 1 1 d .
Si16 Si 0.41485(5) 0.92683(3) 0.68643(4) 0.02993(17) Uani 1 1 d .
C30 C 0.36101(14) 0.68978(9) 0.58238(15) 0.0248(5) Uani 1 1 d .
C17 C 0.23865(16) 0.47621(11) 0.48677(18) 0.0372(7) Uani 1 1 d .
H17A H 0.2021 0.4733 0.5291 0.056 Uiso 1 1 calc R
H17B H 0.2213 0.4556 0.4444 0.056 Uiso 1 1 calc R
H17C H 0.2413 0.5105 0.4701 0.056 Uiso 1 1 calc R
C15 C 0.22142(14) 0.35911(11) 0.57976(16) 0.0303(6) Uani 1 1 d .
H15A H 0.2166 0.3249 0.5962 0.045 Uiso 1 1 calc R
H15B H 0.1913 0.3641 0.5332 0.045 Uiso 1 1 calc R
H15C H 0.2018 0.3808 0.6198 0.045 Uiso 1 1 calc R
C2 C 0.33359(16) 0.22590(9) 0.60009(14) 0.0262(6) Uani 1 1 d .
C27 C 0.51235(19) 0.57280(11) 0.4678(2) 0.0454(8) Uani 1 1 d .
H27A H 0.5225 0.6071 0.4545 0.068 Uiso 1 1 calc R
H27B H 0.5615 0.5554 0.4742 0.068 Uiso 1 1 calc R
H27C H 0.4829 0.5714 0.5153 0.068 Uiso 1 1 calc R
C42 C 0.5299(2) 0.85064(14) 0.4135(2) 0.0591(11) Uani 1 1 d .
H42A H 0.5337 0.8158 0.4005 0.089 Uiso 1 1 calc R
H42B H 0.5654 0.8580 0.4554 0.089 Uiso 1 1 calc R
H42C H 0.5436 0.8705 0.3691 0.089 Uiso 1 1 calc R
C7 C 0.26762(16) 0.20897(11) 0.63829(16) 0.0322(6) Uani 1 1 d .
H7 H 0.2197 0.2079 0.6119 0.039 Uiso 1 1 calc R
C4 C 0.40591(19) 0.21274(12) 0.71606(17) 0.0391(7) Uani 1 1 d .
H4 H 0.4539 0.2138 0.7423 0.047 Uiso 1 1 calc R
C52 C 0.1587(2) 0.92871(13) 0.6502(2) 0.0548(10) Uani 1 1 d .
H52A H 0.1444 0.9634 0.6479 0.082 Uiso 1 1 calc R
H52B H 0.1818 0.9215 0.6998 0.082 Uiso 1 1 calc R
H52C H 0.1124 0.9085 0.6430 0.082 Uiso 1 1 calc R
C14 C 0.38016(16) 0.36607(10) 0.65369(14) 0.0269(6) Uani 1 1 d .
H14A H 0.3600 0.3895 0.6910 0.040 Uiso 1 1 calc R
H14B H 0.4354 0.3722 0.6455 0.040 Uiso 1 1 calc R
H14C H 0.3729 0.3326 0.6727 0.040 Uiso 1 1 calc R
C22 C 0.56221(15) 0.30769(11) 0.55258(16) 0.0312(6) Uani 1 1 d .
H22A H 0.5568 0.2720 0.5547 0.047 Uiso 1 1 calc R
H22B H 0.5387 0.3222 0.5980 0.047 Uiso 1 1 calc R
H22C H 0.6172 0.3164 0.5506 0.047 Uiso 1 1 calc R
C16 C 0.36711(16) 0.49616(10) 0.60107(15) 0.0298(6) Uani 1 1 d .
H16A H 0.3686 0.5304 0.5841 0.045 Uiso 1 1 calc R
H16B H 0.4184 0.4864 0.6193 0.045 Uiso 1 1 calc R
H16C H 0.3295 0.4928 0.6424 0.045 Uiso 1 1 calc R
C45 C 0.3674(2) 0.98135(12) 0.39051(17) 0.0422(8) Uani 1 1 d .
H45A H 0.3598 1.0161 0.4028 0.063 Uiso 1 1 calc R
H45B H 0.3172 0.9660 0.3806 0.063 Uiso 1 1 calc R
H45C H 0.4001 0.9785 0.3452 0.063 Uiso 1 1 calc R
C25 C 0.62043(16) 0.42703(11) 0.39135(16) 0.0342(7) Uani 1 1 d .
H25A H 0.6345 0.4618 0.3910 0.051 Uiso 1 1 calc R
H25B H 0.6053 0.4169 0.3400 0.051 Uiso 1 1 calc R
H25C H 0.6649 0.4075 0.4081 0.051 Uiso 1 1 calc R
C28 C 0.3619(2) 0.57695(11) 0.37787(19) 0.0422(8) Uani 1 1 d .
H28A H 0.3726 0.6113 0.3652 0.063 Uiso 1 1 calc R
H28B H 0.3323 0.5754 0.4253 0.063 Uiso 1 1 calc R
H28C H 0.3318 0.5619 0.3368 0.063 Uiso 1 1 calc R
C20 C 0.21806(18) 0.34970(13) 0.3532(2) 0.0445(8) Uani 1 1 d .
H20A H 0.1988 0.3614 0.3040 0.067 Uiso 1 1 calc R
H20B H 0.2039 0.3732 0.3930 0.067 Uiso 1 1 calc R
H20C H 0.1950 0.3177 0.3647 0.067 Uiso 1 1 calc R
C23 C 0.55656(17) 0.30067(11) 0.37950(16) 0.0345(7) Uani 1 1 d .
H23A H 0.6127 0.3059 0.3800 0.052 Uiso 1 1 calc R
H23B H 0.5347 0.3145 0.3328 0.052 Uiso 1 1 calc R
H23C H 0.5456 0.2655 0.3815 0.052 Uiso 1 1 calc R
C44 C 0.51611(18) 0.97730(12) 0.4842(2) 0.0487(9) Uani 1 1 d .
H44A H 0.5449 0.9732 0.4366 0.073 Uiso 1 1 calc R
H44B H 0.5437 0.9607 0.5255 0.073 Uiso 1 1 calc R
H44C H 0.5113 1.0123 0.4959 0.073 Uiso 1 1 calc R
C8 C 0.38215(16) 0.19079(10) 0.44534(15) 0.0289(6) Uani 1 1 d .
C5 C 0.34015(19) 0.19578(11) 0.75251(17) 0.0380(7) Uani 1 1 d .
H5 H 0.3428 0.1855 0.8041 0.046 Uiso 1 1 calc R
C10 C 0.3830(2) 0.11761(11) 0.36615(17) 0.0424(8) Uani 1 1 d .
H10 H 0.3562 0.0955 0.3338 0.051 Uiso 1 1 calc R
C47 C 0.3506(2) 0.92064(13) 0.77334(17) 0.0512(9) Uani 1 1 d .
H47A H 0.3797 0.9049 0.8145 0.077 Uiso 1 1 calc R
H47B H 0.3054 0.9006 0.7607 0.077 Uiso 1 1 calc R
H47C H 0.3336 0.9532 0.7898 0.077 Uiso 1 1 calc R
C33 C 0.27181(18) 0.62150(12) 0.6635(2) 0.0472(9) Uani 1 1 d .
H33 H 0.2413 0.5985 0.6908 0.057 Uiso 1 1 calc R
C18 C 0.29928(18) 0.45792(11) 0.26506(16) 0.0364(7) Uani 1 1 d .
H18A H 0.3220 0.4876 0.2431 0.055 Uiso 1 1 calc R
H18B H 0.2606 0.4671 0.3033 0.055 Uiso 1 1 calc R
H18C H 0.2745 0.4387 0.2248 0.055 Uiso 1 1 calc R
C9 C 0.34438(19) 0.15728(11) 0.39743(16) 0.0347(7) Uani 1 1 d .
H9 H 0.2911 0.1619 0.3862 0.042 Uiso 1 1 calc R
C46 C 0.4995(2) 0.96856(12) 0.7105(2) 0.0534(10) Uani 1 1 d .
H46A H 0.4799 0.9997 0.7306 0.080 Uiso 1 1 calc R
H46B H 0.5299 0.9748 0.6645 0.080 Uiso 1 1 calc R
H46C H 0.5323 0.9527 0.7487 0.080 Uiso 1 1 calc R
C34 C 0.26779(18) 0.62338(13) 0.5857(2) 0.0491(9) Uani 1 1 d .
H34 H 0.2347 0.6015 0.5591 0.059 Uiso 1 1 calc R
C13 C 0.46041(17) 0.18354(12) 0.45722(19) 0.0405(7) Uani 1 1 d .
H13 H 0.4884 0.2067 0.4867 0.049 Uiso 1 1 calc R
C19 C 0.45595(18) 0.40982(11) 0.23764(15) 0.0354(7) Uani 1 1 d .
H19A H 0.4338 0.3926 0.1938 0.053 Uiso 1 1 calc R
H19B H 0.4976 0.3900 0.2597 0.053 Uiso 1 1 calc R
H19C H 0.4768 0.4415 0.2212 0.053 Uiso 1 1 calc R
C36 C 0.4167(2) 0.71969(10) 0.42479(18) 0.0451(9) Uani 1 1 d .
C50 C 0.2325(2) 0.80255(13) 0.6687(2) 0.0582(11) Uani 1 1 d .
H50A H 0.1776 0.8084 0.6788 0.087 Uiso 1 1 calc R
H50B H 0.2637 0.8179 0.7086 0.087 Uiso 1 1 calc R
H50C H 0.2425 0.7672 0.6680 0.087 Uiso 1 1 calc R
C56 C 0.4051(2) 1.08226(12) 0.6024(2) 0.0520(9) Uani 1 1 d .
H56A H 0.4254 1.0800 0.5506 0.078 Uiso 1 1 calc R
H56B H 0.4442 1.0704 0.6384 0.078 Uiso 1 1 calc R
H56C H 0.3924 1.1165 0.6140 0.078 Uiso 1 1 calc R
C1 C 0.22460(15) 0.23714(11) 0.46455(17) 0.0330(6) Uani 1 1 d .
H1A H 0.2215 0.2406 0.4092 0.049 Uiso 1 1 calc R
H1B H 0.1949 0.2635 0.4887 0.049 Uiso 1 1 calc R
H1C H 0.2032 0.2053 0.4796 0.049 Uiso 1 1 calc R
C43 C 0.3628(3) 0.85333(13) 0.35860(17) 0.0543(10) Uani 1 1 d .
H43A H 0.3742 0.8773 0.3186 0.081 Uiso 1 1 calc R
H43B H 0.3085 0.8563 0.3738 0.081 Uiso 1 1 calc R
H43C H 0.3724 0.8202 0.3393 0.081 Uiso 1 1 calc R
C6 C 0.27022(18) 0.19378(12) 0.71356(17) 0.0397(7) Uani 1 1 d .
H6 H 0.2248 0.1822 0.7381 0.048 Uiso 1 1 calc R
C3 C 0.40132(18) 0.22806(11) 0.64144(17) 0.0362(7) Uani 1 1 d .
H3 H 0.4465 0.2406 0.6176 0.043 Uiso 1 1 calc R
C21 C 0.3533(2) 0.29516(11) 0.27670(16) 0.0434(8) Uani 1 1 d .
H21A H 0.3383 0.2628 0.2959 0.065 Uiso 1 1 calc R
H21B H 0.4093 0.2958 0.2678 0.065 Uiso 1 1 calc R
H21C H 0.3261 0.3018 0.2289 0.065 Uiso 1 1 calc R
C24 C 0.56568(15) 0.43879(11) 0.55679(15) 0.0313(6) Uani 1 1 d .
H24A H 0.6097 0.4194 0.5750 0.047 Uiso 1 1 calc R
H24B H 0.5219 0.4347 0.5917 0.047 Uiso 1 1 calc R
H24C H 0.5803 0.4735 0.5545 0.047 Uiso 1 1 calc R
C29 C 0.52676(16) 0.72276(12) 0.5607(2) 0.0485(9) Uani 1 1 d .
H29A H 0.5412 0.6889 0.5487 0.073 Uiso 1 1 calc R
H29B H 0.5307 0.7281 0.6156 0.073 Uiso 1 1 calc R
H29C H 0.5617 0.7453 0.5342 0.073 Uiso 1 1 calc R
C55 C 0.2428(2) 1.06765(12) 0.5410(2) 0.0536(9) Uani 1 1 d .
H55A H 0.2357 1.1029 0.5487 0.080 Uiso 1 1 calc R
H55B H 0.1934 1.0508 0.5487 0.080 Uiso 1 1 calc R
H55C H 0.2612 1.0617 0.4891 0.080 Uiso 1 1 calc R
C26 C 0.5111(3) 0.54741(13) 0.2989(2) 0.0621(11) Uani 1 1 d .
H26A H 0.4801 0.5339 0.2573 0.093 Uiso 1 1 calc R
H26B H 0.5593 0.5288 0.3037 0.093 Uiso 1 1 calc R
H26C H 0.5232 0.5818 0.2883 0.093 Uiso 1 1 calc R
C31 C 0.36444(19) 0.68693(12) 0.66145(18) 0.0417(8) Uani 1 1 d .
H31 H 0.3976 0.7085 0.6886 0.050 Uiso 1 1 calc R
C53 C 0.18436(19) 0.93106(12) 0.4793(2) 0.0480(9) Uani 1 1 d .
H53A H 0.1307 0.9195 0.4791 0.072 Uiso 1 1 calc R
H53B H 0.2129 0.9155 0.4376 0.072 Uiso 1 1 calc R
H53C H 0.1852 0.9667 0.4727 0.072 Uiso 1 1 calc R
C37 C 0.4801(3) 0.70514(12) 0.3812(2) 0.0720(15) Uani 1 1 d .
H37 H 0.5297 0.7019 0.4039 0.086 Uiso 1 1 calc R
C11 C 0.4609(2) 0.11004(12) 0.38192(18) 0.0443(8) Uani 1 1 d .
H11 H 0.4871 0.0823 0.3618 0.053 Uiso 1 1 calc R
C51 C 0.19630(18) 0.79863(13) 0.5004(3) 0.0600(11) Uani 1 1 d .
H51A H 0.2043 0.7631 0.5030 0.090 Uiso 1 1 calc R
H51B H 0.2100 0.8104 0.4495 0.090 Uiso 1 1 calc R
H51C H 0.1419 0.8062 0.5107 0.090 Uiso 1 1 calc R
C38 C 0.4698(5) 0.69518(18) 0.3024(3) 0.116(3) Uani 1 1 d .
H38 H 0.5130 0.6856 0.2724 0.139 Uiso 1 1 calc R
C32 C 0.3198(2) 0.65280(13) 0.70161(19) 0.0494(9) Uani 1 1 d .
H32 H 0.3228 0.6514 0.7555 0.059 Uiso 1 1 calc R
C54 C 0.2752(3) 1.05031(13) 0.7098(2) 0.0741(15) Uani 1 1 d .
H54A H 0.2586 1.0842 0.7180 0.111 Uiso 1 1 calc R
H54B H 0.3151 1.0418 0.7471 0.111 Uiso 1 1 calc R
H54C H 0.2308 1.0283 0.7158 0.111 Uiso 1 1 calc R
C35 C 0.31201(17) 0.65716(11) 0.54590(18) 0.0380(7) Uani 1 1 d .
H35 H 0.3086 0.6580 0.4920 0.046 Uiso 1 1 calc R
C12 C 0.4994(2) 0.14317(13) 0.4270(2) 0.0475(8) Uani 1 1 d .
H12 H 0.5528 0.1386 0.4377 0.057 Uiso 1 1 calc R
C49 C 0.4552(3) 0.80591(12) 0.73698(19) 0.0592(11) Uani 1 1 d .
H49A H 0.4769 0.7740 0.7230 0.089 Uiso 1 1 calc R
H49B H 0.4010 0.8018 0.7520 0.089 Uiso 1 1 calc R
H49C H 0.4846 0.8197 0.7796 0.089 Uiso 1 1 calc R
C41 C 0.3457(3) 0.72408(12) 0.38747(19) 0.0640(12) Uani 1 1 d .
H41 H 0.3016 0.7345 0.4154 0.077 Uiso 1 1 calc R
C48 C 0.56733(19) 0.85457(14) 0.6290(3) 0.0596(11) Uani 1 1 d .
H48A H 0.5959 0.8660 0.6738 0.089 Uiso 1 1 calc R
H48B H 0.5735 0.8782 0.5875 0.089 Uiso 1 1 calc R
H48C H 0.5876 0.8226 0.6131 0.089 Uiso 1 1 calc R
C40 C 0.3379(4) 0.71360(14) 0.3104(2) 0.102(2) Uani 1 1 d .
H40 H 0.2886 0.7167 0.2869 0.123 Uiso 1 1 calc R
C39 C 0.3984(7) 0.6993(2) 0.2693(3) 0.143(4) Uani 1 1 d .
H39 H 0.3921 0.6920 0.2168 0.172 Uiso 1 1 calc R

loop_
_atom_site_aniso_label
_atom_site_aniso_U_11
_atom_site_aniso_U_22
_atom_site_aniso_U_33
_atom_site_aniso_U_23
_atom_site_aniso_U_13
_atom_site_aniso_U_12
Si5 0.0245(3) 0.0160(4) 0.0205(3) 0.0008(3) 0.0019(3) -0.0023(3)
Si3 0.0187(3) 0.0184(3) 0.0185(3) 0.0008(3) 0.0011(2) -0.0004(3)
Si1 0.0264(3) 0.0188(4) 0.0248(3) 0.0010(3) -0.0021(3) -0.0028(3)
Si12 0.0189(3) 0.0166(3) 0.0222(3) 0.0003(3) -0.0006(3) 0.0014(3)
Si2 0.0190(3) 0.0156(3) 0.0178(3) 0.0003(3) -0.0028(2) -0.0005(2)
Si14 0.0283(4) 0.0200(4) 0.0289(4) 0.0046(3) 0.0058(3) -0.0022(3)
Si9 0.0190(3) 0.0225(4) 0.0266(3) -0.0052(3) 0.0023(3) -0.0028(3)
Si15 0.0262(3) 0.0165(4) 0.0244(3) 0.0005(3) 0.0014(3) -0.0004(3)
Si19 0.0211(3) 0.0193(4) 0.0449(4) 0.0030(3) 0.0057(3) 0.0018(3)
Si8 0.0197(3) 0.0205(4) 0.0248(3) -0.0030(3) 0.0015(3) 0.0022(3)
Si6 0.0340(4) 0.0208(4) 0.0191(3) 0.0022(3) -0.0030(3) -0.0026(3)
Si10 0.0428(4) 0.0178(4) 0.0320(4) 0.0018(3) 0.0092(3) -0.0056(3)
Si18 0.0202(3) 0.0183(4) 0.0510(5) 0.0058(3) 0.0052(3) -0.0016(3)
Si7 0.0333(4) 0.0219(4) 0.0198(3) 0.0019(3) -0.0085(3) -0.0056(3)
Si11 0.0289(4) 0.0183(4) 0.0308(4) 0.0006(3) 0.0030(3) 0.0049(3)
Si20 0.0444(5) 0.0171(4) 0.0409(4) -0.0010(3) 0.0069(4) 0.0012(3)
Si4 0.0205(3) 0.0170(4) 0.0239(3) 0.0011(3) 0.0013(3) 0.0029(3)
Si17 0.0374(4) 0.0208(4) 0.0355(4) 0.0014(3) -0.0154(3) 0.0007(3)
Si13 0.0409(4) 0.0222(4) 0.0276(4) 0.0016(3) 0.0105(3) 0.0033(3)
Si16 0.0446(4) 0.0197(4) 0.0254(4) 0.0004(3) -0.0090(3) -0.0033(3)
C30 0.0255(13) 0.0168(13) 0.0321(13) 0.0019(11) -0.0043(11) 0.0077(10)
C17 0.0272(14) 0.0348(17) 0.0496(18) 0.0079(14) -0.0025(12) 0.0084(12)
C15 0.0244(13) 0.0311(15) 0.0354(14) -0.0015(12) 0.0081(11) -0.0026(11)
C2 0.0396(15) 0.0159(13) 0.0231(12) -0.0002(10) -0.0004(11) -0.0009(11)
C27 0.0473(18) 0.0248(16) 0.064(2) 0.0016(16) -0.0034(17) -0.0133(13)
C42 0.062(2) 0.044(2) 0.071(3) 0.0104(18) 0.043(2) 0.0103(18)
C7 0.0299(15) 0.0332(17) 0.0337(14) 0.0005(12) 0.0044(11) 0.0049(12)
C4 0.0484(18) 0.0339(18) 0.0349(15) 0.0045(13) -0.0139(13) -0.0077(14)
C52 0.0421(19) 0.039(2) 0.083(3) 0.0060(18) 0.0313(18) 0.0095(16)
C14 0.0346(14) 0.0275(15) 0.0186(11) 0.0001(11) -0.0008(11) 0.0025(12)
C22 0.0216(13) 0.0336(16) 0.0384(14) 0.0007(13) -0.0027(11) 0.0048(11)
C16 0.0354(15) 0.0244(15) 0.0298(13) -0.0061(11) 0.0067(11) -0.0004(12)
C45 0.064(2) 0.0312(18) 0.0315(15) 0.0096(13) 0.0068(15) 0.0016(15)
C25 0.0290(14) 0.0353(17) 0.0384(15) -0.0115(13) 0.0088(12) -0.0101(13)
C28 0.056(2) 0.0240(16) 0.0468(18) 0.0051(13) -0.0013(15) 0.0011(14)
C20 0.0348(16) 0.047(2) 0.0512(18) 0.0172(16) -0.0170(14) -0.0089(14)
C23 0.0376(16) 0.0306(17) 0.0351(15) -0.0043(13) 0.0117(12) 0.0029(13)
C44 0.0338(16) 0.0393(19) 0.073(2) 0.0068(17) 0.0174(16) -0.0121(14)
C8 0.0392(15) 0.0219(14) 0.0255(13) 0.0029(10) 0.0020(11) -0.0005(12)
C5 0.0547(19) 0.0321(17) 0.0273(14) 0.0015(12) 0.0052(13) 0.0059(15)
C10 0.070(2) 0.0264(17) 0.0310(15) -0.0025(12) 0.0014(15) -0.0043(15)
C47 0.085(3) 0.042(2) 0.0258(15) 0.0024(14) 0.0062(16) 0.0105(19)
C33 0.0380(18) 0.0307(18) 0.073(2) 0.0122(16) 0.0102(16) 0.0000(14)
C18 0.0515(18) 0.0279(16) 0.0297(14) 0.0051(12) -0.0148(13) 0.0004(14)
C9 0.0459(17) 0.0272(16) 0.0311(14) 0.0020(12) -0.0017(12) 0.0000(13)
C46 0.070(2) 0.034(2) 0.056(2) 0.0066(16) -0.0318(18) -0.0144(17)
C34 0.0349(17) 0.047(2) 0.066(2) -0.0097(17) 0.0052(16) -0.0134(15)
C13 0.0395(16) 0.0357(17) 0.0464(18) -0.0079(14) 0.0030(14) 0.0012(13)
C19 0.0468(18) 0.0351(18) 0.0243(13) -0.0029(12) 0.0041(12) -0.0079(14)
C36 0.088(3) 0.0108(14) 0.0361(16) 0.0003(12) 0.0193(17) 0.0054(15)
C50 0.058(2) 0.037(2) 0.080(3) 0.0243(18) 0.036(2) 0.0088(16)
C56 0.059(2) 0.0243(17) 0.073(2) -0.0005(17) -0.0084(19) -0.0070(15)
C1 0.0312(14) 0.0302(16) 0.0376(15) 0.0003(13) -0.0046(12) -0.0095(11)
C43 0.104(3) 0.0330(19) 0.0263(15) 0.0019(13) -0.0066(17) 0.0015(19)
C6 0.0445(18) 0.0387(18) 0.0359(16) 0.0044(14) 0.0137(14) 0.0070(14)
C3 0.0426(17) 0.0295(17) 0.0367(15) 0.0063(13) -0.0012(13) -0.0146(13)
C21 0.078(2) 0.0283(17) 0.0240(14) -0.0018(12) -0.0075(14) -0.0124(16)
C24 0.0252(13) 0.0381(17) 0.0306(14) -0.0079(12) -0.0048(11) -0.0011(12)
C29 0.0293(15) 0.0302(18) 0.086(3) 0.0060(17) 0.0062(16) 0.0079(13)
C55 0.0462(19) 0.0304(18) 0.084(3) 0.0039(18) -0.0039(18) 0.0099(15)
C26 0.096(3) 0.031(2) 0.059(2) 0.0073(16) 0.039(2) -0.0109(19)
C31 0.0506(19) 0.0374(19) 0.0372(16) 0.0088(14) -0.0111(14) -0.0111(15)
C53 0.0432(18) 0.0293(18) 0.072(2) 0.0051(16) -0.0229(17) -0.0020(14)
C37 0.132(4) 0.0169(17) 0.067(2) -0.0019(16) 0.065(3) -0.009(2)
C11 0.062(2) 0.0292(17) 0.0413(17) -0.0025(14) 0.0125(15) 0.0077(16)
C51 0.0314(17) 0.0317(19) 0.117(3) -0.007(2) -0.0217(19) -0.0050(14)
C38 0.240(9) 0.024(2) 0.083(4) -0.015(3) 0.110(5) -0.030(4)
C32 0.063(2) 0.046(2) 0.0394(18) 0.0194(15) -0.0043(16) -0.0059(17)
C54 0.132(4) 0.030(2) 0.061(2) -0.0087(17) 0.043(3) 0.008(2)
C35 0.0340(16) 0.0402(18) 0.0397(16) -0.0087(14) -0.0019(12) -0.0016(13)
C12 0.0421(18) 0.042(2) 0.059(2) -0.0014(17) 0.0027(16) 0.0084(15)
C49 0.114(3) 0.0259(18) 0.0378(18) 0.0080(14) -0.0299(19) -0.0034(19)
C41 0.135(4) 0.0246(19) 0.0327(17) -0.0018(14) -0.022(2) 0.017(2)
C48 0.0328(17) 0.043(2) 0.103(3) -0.004(2) -0.0257(19) 0.0004(15)
C40 0.250(7) 0.024(2) 0.033(2) 0.0018(16) -0.034(3) 0.004(3)
C39 0.364(14) 0.031(3) 0.034(3) -0.003(2) 0.040(5) -0.039(5)

loop_
_atom_type_symbol
_atom_type_description
_atom_type_scat_dispersion_real
_atom_type_scat_dispersion_imag
_atom_type_scat_source
C C 0.0033 0.0016 'International Tables Vol C Tables 4.2.6.8 and 6.1.1.4'
H H 0.0000 0.0000 'International Tables Vol C Tables 4.2.6.8 and 6.1.1.4'
Si Si 0.0817 0.0704 'International Tables Vol C Tables 4.2.6.8 and 6.1.1.4'

loop_
_geom_angle_atom_site_label_1
_geom_angle_atom_site_label_2
_geom_angle_atom_site_label_3
_geom_angle
Si9 Si5 Si6 107.11(4)
Si9 Si5 Si4 106.04(3)
Si6 Si5 Si4 109.43(4)
Si9 Si5 Si10 112.69(4)
Si6 Si5 Si10 110.60(4)
Si4 Si5 Si10 110.79(4)
C15 Si3 C14 107.22(12)
C15 Si3 Si2 110.35(9)
C14 Si3 Si2 110.33(9)
C15 Si3 Si4 109.51(10)
C14 Si3 Si4 109.37(9)
Si2 Si3 Si4 110.01(3)
C8 Si1 C1 107.14(13)
C8 Si1 C2 105.89(12)
C1 Si1 C2 108.25(13)
C8 Si1 Si2 113.60(9)
C1 Si1 Si2 109.39(9)
C2 Si1 Si2 112.30(9)
Si18 Si12 Si17 107.76(4)
Si18 Si12 Si13 108.30(4)
Si17 Si12 Si13 106.17(4)
Si18 Si12 Si11 113.93(4)
Si17 Si12 Si11 109.86(4)
Si13 Si12 Si11 110.50(4)
Si3 Si2 Si8 107.56(3)
Si3 Si2 Si1 107.41(3)
Si8 Si2 Si1 118.65(4)
Si3 Si2 Si7 108.16(4)
Si8 Si2 Si7 107.38(4)
Si1 Si2 Si7 107.31(3)
C45 Si14 C44 107.30(16)
C45 Si14 Si15 110.71(11)
C44 Si14 Si15 110.05(12)
C45 Si14 Si13 108.15(11)
C44 Si14 Si13 109.63(11)
Si15 Si14 Si13 110.91(4)
C25 Si9 C24 109.08(12)
C25 Si9 Si5 110.86(11)
C24 Si9 Si5 108.99(9)
C25 Si9 Si8 108.14(10)
C24 Si9 Si8 108.38(10)
Si5 Si9 Si8 111.33(3)
Si16 Si15 Si19 107.21(4)
Si16 Si15 Si14 108.17(4)
Si19 Si15 Si14 106.62(4)
Si16 Si15 Si20 110.40(4)
Si19 Si15 Si20 111.01(4)
Si14 Si15 Si20 113.16(4)
C53 Si19 C52 107.20(18)
C53 Si19 Si15 108.53(11)
C52 Si19 Si15 111.97(13)
C53 Si19 Si18 108.93(11)
C52 Si19 Si18 109.37(12)
Si15 Si19 Si18 110.73(4)
C23 Si8 C22 107.53(13)
C23 Si8 Si2 111.59(10)
C22 Si8 Si2 112.68(9)
C23 Si8 Si9 109.31(10)
C22 Si8 Si9 107.07(10)
Si2 Si8 Si9 108.52(3)
C19 Si6 C18 107.27(14)
C19 Si6 Si5 111.22(10)
C18 Si6 Si5 110.52(10)
C19 Si6 Si7 109.13(10)
C18 Si6 Si7 109.50(10)
Si5 Si6 Si7 109.17(3)
C28 Si10 C26 108.54(18)
C28 Si10 C27 108.91(15)
C26 Si10 C27 109.02(18)
C28 Si10 Si5 108.63(11)
C26 Si10 Si5 110.43(12)
C27 Si10 Si5 111.25(11)
C51 Si18 C50 106.51(19)
C51 Si18 Si12 112.01(13)
C50 Si18 Si12 109.72(12)
C51 Si18 Si19 108.74(12)
C50 Si18 Si19 109.75(12)
Si12 Si18 Si19 110.03(4)
C20 Si7 C21 109.12(16)
C20 Si7 Si2 110.68(11)
C21 Si7 Si2 108.82(11)
C20 Si7 Si6 107.74(11)
C21 Si7 Si6 109.77(10)
Si2 Si7 Si6 110.68(4)
C29 Si11 C36 109.03(18)
C29 Si11 C30 107.16(13)
C36 Si11 C30 107.73(14)
C29 Si11 Si12 110.19(11)
C36 Si11 Si12 109.29(10)
C30 Si11 Si12 113.33(9)
C56 Si20 C55 108.06(17)
C56 Si20 C54 109.1(2)
C55 Si20 C54 108.6(2)
C56 Si20 Si15 110.52(12)
C55 Si20 Si15 110.60(12)
C54 Si20 Si15 109.89(12)
C16 Si4 C17 107.15(13)
C16 Si4 Si5 111.07(9)
C17 Si4 Si5 110.76(10)
C16 Si4 Si3 109.90(9)
C17 Si4 Si3 107.54(10)
Si5 Si4 Si3 110.31(3)
C49 Si17 C48 106.55(19)
C49 Si17 Si16 110.66(13)
C48 Si17 Si16 107.76(12)
C49 Si17 Si12 110.98(12)
C48 Si17 Si12 110.46(14)
Si16 Si17 Si12 110.32(4)
C43 Si13 C42 106.99(19)
C43 Si13 Si12 111.88(12)
C42 Si13 Si12 110.42(12)
C43 Si13 Si14 107.14(11)
C42 Si13 Si14 110.11(13)
Si12 Si13 Si14 110.20(4)
C47 Si16 C46 108.94(18)
C47 Si16 Si15 109.99(12)
C46 Si16 Si15 109.28(11)
C47 Si16 Si17 108.38(12)
C46 Si16 Si17 109.72(13)
Si15 Si16 Si17 110.50(4)
C35 C30 C31 116.9(3)
C35 C30 Si11 122.6(2)
C31 C30 Si11 120.4(2)
Si4 C17 H17A 109.5
Si4 C17 H17B 109.5
H17A C17 H17B 109.5
Si4 C17 H17C 109.5
H17A C17 H17C 109.5
H17B C17 H17C 109.5
Si3 C15 H15A 109.5
Si3 C15 H15B 109.5
H15A C15 H15B 109.5
Si3 C15 H15C 109.5
H15A C15 H15C 109.5
H15B C15 H15C 109.5
C3 C2 C7 116.9(2)
C3 C2 Si1 122.9(2)
C7 C2 Si1 120.1(2)
Si10 C27 H27A 109.5
Si10 C27 H27B 109.5
H27A C27 H27B 109.5
Si10 C27 H27C 109.5
H27A C27 H27C 109.5
H27B C27 H27C 109.5
Si13 C42 H42A 109.5
Si13 C42 H42B 109.5
H42A C42 H42B 109.5
Si13 C42 H42C 109.5
H42A C42 H42C 109.5
H42B C42 H42C 109.5
C6 C7 C2 122.0(3)
C6 C7 H7 119.0
C2 C7 H7 119.0
C3 C4 C5 119.6(3)
C3 C4 H4 120.2
C5 C4 H4 120.2
Si19 C52 H52A 109.5
Si19 C52 H52B 109.5
H52A C52 H52B 109.5
Si19 C52 H52C 109.5
H52A C52 H52C 109.5
H52B C52 H52C 109.5
Si3 C14 H14A 109.5
Si3 C14 H14B 109.5
H14A C14 H14B 109.5
Si3 C14 H14C 109.5
H14A C14 H14C 109.5
H14B C14 H14C 109.5
Si8 C22 H22A 109.5
Si8 C22 H22B 109.5
H22A C22 H22B 109.5
Si8 C22 H22C 109.5
H22A C22 H22C 109.5
H22B C22 H22C 109.5
Si4 C16 H16A 109.5
Si4 C16 H16B 109.5
H16A C16 H16B 109.5
Si4 C16 H16C 109.5
H16A C16 H16C 109.5
H16B C16 H16C 109.5
Si14 C45 H45A 109.5
Si14 C45 H45B 109.5
H45A C45 H45B 109.5
Si14 C45 H45C 109.5
H45A C45 H45C 109.5
H45B C45 H45C 109.5
Si9 C25 H25A 109.5
Si9 C25 H25B 109.5
H25A C25 H25B 109.5
Si9 C25 H25C 109.5
H25A C25 H25C 109.5
H25B C25 H25C 109.5
Si10 C28 H28A 109.5
Si10 C28 H28B 109.5
H28A C28 H28B 109.5
Si10 C28 H28C 109.5
H28A C28 H28C 109.5
H28B C28 H28C 109.5
Si7 C20 H20A 109.5
Si7 C20 H20B 109.5
H20A C20 H20B 109.5
Si7 C20 H20C 109.5
H20A C20 H20C 109.5
H20B C20 H20C 109.5
Si8 C23 H23A 109.5
Si8 C23 H23B 109.5
H23A C23 H23B 109.5
Si8 C23 H23C 109.5
H23A C23 H23C 109.5
H23B C23 H23C 109.5
Si14 C44 H44A 109.5
Si14 C44 H44B 109.5
H44A C44 H44B 109.5
Si14 C44 H44C 109.5
H44A C44 H44C 109.5
H44B C44 H44C 109.5
C13 C8 C9 116.9(3)
C13 C8 Si1 121.1(2)
C9 C8 Si1 121.9(2)
C4 C5 C6 119.9(3)
C4 C5 H5 120.0
C6 C5 H5 120.0
C9 C10 C11 120.3(3)
C9 C10 H10 119.9
C11 C10 H10 119.9
Si16 C47 H47A 109.5
Si16 C47 H47B 109.5
H47A C47 H47B 109.5
Si16 C47 H47C 109.5
H47A C47 H47C 109.5
H47B C47 H47C 109.5
C32 C33 C34 119.8(3)
C32 C33 H33 120.1
C34 C33 H33 120.1
Si6 C18 H18A 109.5
Si6 C18 H18B 109.5
H18A C18 H18B 109.5
Si6 C18 H18C 109.5
H18A C18 H18C 109.5
H18B C18 H18C 109.5
C10 C9 C8 121.5(3)
C10 C9 H9 119.3
C8 C9 H9 119.3
Si16 C46 H46A 109.5
Si16 C46 H46B 109.5
H46A C46 H46B 109.5
Si16 C46 H46C 109.5
H46A C46 H46C 109.5
H46B C46 H46C 109.5
C33 C34 C35 120.0(3)
C33 C34 H34 120.0
C35 C34 H34 120.0
C8 C13 C12 121.9(3)
C8 C13 H13 119.1
C12 C13 H13 119.1
Si6 C19 H19A 109.5
Si6 C19 H19B 109.5
H19A C19 H19B 109.5
Si6 C19 H19C 109.5
H19A C19 H19C 109.5
H19B C19 H19C 109.5
C41 C36 C37 117.2(4)
C41 C36 Si11 120.4(3)
C37 C36 Si11 122.4(3)
Si18 C50 H50A 109.5
Si18 C50 H50B 109.5
H50A C50 H50B 109.5
Si18 C50 H50C 109.5
H50A C50 H50C 109.5
H50B C50 H50C 109.5
Si20 C56 H56A 109.5
Si20 C56 H56B 109.5
H56A C56 H56B 109.5
Si20 C56 H56C 109.5
H56A C56 H56C 109.5
H56B C56 H56C 109.5
Si1 C1 H1A 109.5
Si1 C1 H1B 109.5
H1A C1 H1B 109.5
Si1 C1 H1C 109.5
H1A C1 H1C 109.5
H1B C1 H1C 109.5
Si13 C43 H43A 109.5
Si13 C43 H43B 109.5
H43A C43 H43B 109.5
Si13 C43 H43C 109.5
H43A C43 H43C 109.5
H43B C43 H43C 109.5
C7 C6 C5 119.1(3)
C7 C6 H6 120.5
C5 C6 H6 120.5
C4 C3 C2 122.5(3)
C4 C3 H3 118.7
C2 C3 H3 118.7
Si7 C21 H21A 109.5
Si7 C21 H21B 109.5
H21A C21 H21B 109.5
Si7 C21 H21C 109.5
H21A C21 H21C 109.5
H21B C21 H21C 109.5
Si9 C24 H24A 109.5
Si9 C24 H24B 109.5
H24A C24 H24B 109.5
Si9 C24 H24C 109.5
H24A C24 H24C 109.5
H24B C24 H24C 109.5
Si11 C29 H29A 109.5
Si11 C29 H29B 109.5
H29A C29 H29B 109.5
Si11 C29 H29C 109.5
H29A C29 H29C 109.5
H29B C29 H29C 109.5
Si20 C55 H55A 109.5
Si20 C55 H55B 109.5
H55A C55 H55B 109.5
Si20 C55 H55C 109.5
H55A C55 H55C 109.5
H55B C55 H55C 109.5
Si10 C26 H26A 109.5
Si10 C26 H26B 109.5
H26A C26 H26B 109.5
Si10 C26 H26C 109.5
H26A C26 H26C 109.5
H26B C26 H26C 109.5
C30 C31 C32 121.1(3)
C30 C31 H31 119.4
C32 C31 H31 119.4
Si19 C53 H53A 109.5
Si19 C53 H53B 109.5
H53A C53 H53B 109.5
Si19 C53 H53C 109.5
H53A C53 H53C 109.5
H53B C53 H53C 109.5
C36 C37 C38 119.4(6)
C36 C37 H37 120.3
C38 C37 H37 120.3
C12 C11 C10 119.1(3)
C12 C11 H11 120.4
C10 C11 H11 120.4
Si18 C51 H51A 109.5
Si18 C51 H51B 109.5
H51A C51 H51B 109.5
Si18 C51 H51C 109.5
H51A C51 H51C 109.5
H51B C51 H51C 109.5
C39 C38 C37 120.7(6)
C39 C38 H38 119.6
C37 C38 H38 119.6
C33 C32 C31 120.2(3)
C33 C32 H32 119.9
C31 C32 H32 119.9
Si20 C54 H54A 109.5
Si20 C54 H54B 109.5
H54A C54 H54B 109.5
Si20 C54 H54C 109.5
H54A C54 H54C 109.5
H54B C54 H54C 109.5
C30 C35 C34 122.0(3)
C30 C35 H35 119.0
C34 C35 H35 119.0
C11 C12 C13 120.2(3)
C11 C12 H12 119.9
C13 C12 H12 119.9
Si17 C49 H49A 109.5
Si17 C49 H49B 109.5
H49A C49 H49B 109.5
Si17 C49 H49C 109.5
H49A C49 H49C 109.5
H49B C49 H49C 109.5
C36 C41 C40 121.7(5)
C36 C41 H41 119.1
C40 C41 H41 119.1
Si17 C48 H48A 109.5
Si17 C48 H48B 109.5
H48A C48 H48B 109.5
Si17 C48 H48C 109.5
H48A C48 H48C 109.5
H48B C48 H48C 109.5
C39 C40 C41 120.9(6)
C39 C40 H40 119.6
C41 C40 H40 119.6
C40 C39 C38 120.2(5)
C40 C39 H39 119.9
C38 C39 H39 119.9

loop_
_geom_bond_atom_site_label_1
_geom_bond_atom_site_label_2
_geom_bond_distance
Si5 Si9 2.3447(10)
Si5 Si6 2.3494(10)
Si5 Si4 2.3522(9)
Si5 Si10 2.3532(10)
Si3 C15 1.888(3)
Si3 C14 1.892(3)
Si3 Si2 2.3481(9)
Si3 Si4 2.3577(10)
Si1 C8 1.876(3)
Si1 C1 1.880(3)
Si1 C2 1.889(3)
Si1 Si2 2.3588(10)
Si12 Si18 2.3487(9)
Si12 Si17 2.3531(10)
Si12 Si13 2.3563(10)
Si12 Si11 2.3645(10)
Si2 Si8 2.3570(9)
Si2 Si7 2.3581(9)
Si14 C45 1.895(3)
Si14 C44 1.898(3)
Si14 Si15 2.3490(10)
Si14 Si13 2.3630(11)
Si9 C25 1.885(3)
Si9 C24 1.892(3)
Si9 Si8 2.3667(10)
Si15 Si16 2.3387(10)
Si15 Si19 2.3430(10)
Si15 Si20 2.3595(10)
Si19 C53 1.883(3)
Si19 C52 1.892(3)
Si19 Si18 2.3638(10)
Si8 C23 1.890(3)
Si8 C22 1.894(3)
Si6 C19 1.892(3)
Si6 C18 1.893(3)
Si6 Si7 2.3618(10)
Si10 C28 1.871(3)
Si10 C26 1.872(3)
Si10 C27 1.873(3)
Si18 C51 1.883(4)
Si18 C50 1.895(4)
Si7 C20 1.891(3)
Si7 C21 1.891(3)
Si11 C29 1.872(3)
Si11 C36 1.881(3)
Si11 C30 1.890(3)
Si20 C56 1.869(3)
Si20 C55 1.878(4)
Si20 C54 1.888(4)
Si4 C16 1.892(3)
Si4 C17 1.892(3)
Si17 C49 1.873(3)
Si17 C48 1.896(4)
Si17 Si16 2.3532(11)
Si13 C43 1.894(4)
Si13 C42 1.896(3)
Si16 C47 1.897(3)
Si16 C46 1.902(3)
C30 C35 1.386(4)
C30 C31 1.394(4)
C17 H17A 0.9800
C17 H17B 0.9800
C17 H17C 0.9800
C15 H15A 0.9800
C15 H15B 0.9800
C15 H15C 0.9800
C2 C3 1.380(4)
C2 C7 1.402(4)
C27 H27A 0.9800
C27 H27B 0.9800
C27 H27C 0.9800
C42 H42A 0.9800
C42 H42B 0.9800
C42 H42C 0.9800
C7 C6 1.388(4)
C7 H7 0.9500
C4 C3 1.380(4)
C4 C5 1.385(4)
C4 H4 0.9500
C52 H52A 0.9800
C52 H52B 0.9800
C52 H52C 0.9800
C14 H14A 0.9800
C14 H14B 0.9800
C14 H14C 0.9800
C22 H22A 0.9800
C22 H22B 0.9800
C22 H22C 0.9800
C16 H16A 0.9800
C16 H16B 0.9800
C16 H16C 0.9800
C45 H45A 0.9800
C45 H45B 0.9800
C45 H45C 0.9800
C25 H25A 0.9800
C25 H25B 0.9800
C25 H25C 0.9800
C28 H28A 0.9800
C28 H28B 0.9800
C28 H28C 0.9800
C20 H20A 0.9800
C20 H20B 0.9800
C20 H20C 0.9800
C23 H23A 0.9800
C23 H23B 0.9800
C23 H23C 0.9800
C44 H44A 0.9800
C44 H44B 0.9800
C44 H44C 0.9800
C8 C13 1.383(4)
C8 C9 1.404(4)
C5 C6 1.391(4)
C5 H5 0.9500
C10 C9 1.386(4)
C10 C11 1.389(5)
C10 H10 0.9500
C47 H47A 0.9800
C47 H47B 0.9800
C47 H47C 0.9800
C33 C32 1.366(5)
C33 C34 1.370(5)
C33 H33 0.9500
C18 H18A 0.9800
C18 H18B 0.9800
C18 H18C 0.9800
C9 H9 0.9500
C46 H46A 0.9800
C46 H46B 0.9800
C46 H46C 0.9800
C34 C35 1.387(5)
C34 H34 0.9500
C13 C12 1.396(4)
C13 H13 0.9500
C19 H19A 0.9800
C19 H19B 0.9800
C19 H19C 0.9800
C36 C41 1.397(6)
C36 C37 1.396(5)
C50 H50A 0.9800
C50 H50B 0.9800
C50 H50C 0.9800
C56 H56A 0.9800
C56 H56B 0.9800
C56 H56C 0.9800
C1 H1A 0.9800
C1 H1B 0.9800
C1 H1C 0.9800
C43 H43A 0.9800
C43 H43B 0.9800
C43 H43C 0.9800
C6 H6 0.9500
C3 H3 0.9500
C21 H21A 0.9800
C21 H21B 0.9800
C21 H21C 0.9800
C24 H24A 0.9800
C24 H24B 0.9800
C24 H24C 0.9800
C29 H29A 0.9800
C29 H29B 0.9800
C29 H29C 0.9800
C55 H55A 0.9800
C55 H55B 0.9800
C55 H55C 0.9800
C26 H26A 0.9800
C26 H26B 0.9800
C26 H26C 0.9800
C31 C32 1.401(4)
C31 H31 0.9500
C53 H53A 0.9800
C53 H53B 0.9800
C53 H53C 0.9800
C37 C38 1.424(8)
C37 H37 0.9500
C11 C12 1.375(5)
C11 H11 0.9500
C51 H51A 0.9800
C51 H51B 0.9800
C51 H51C 0.9800
C38 C39 1.369(10)
C38 H38 0.9500
C32 H32 0.9500
C54 H54A 0.9800
C54 H54B 0.9800
C54 H54C 0.9800
C35 H35 0.9500
C12 H12 0.9500
C49 H49A 0.9800
C49 H49B 0.9800
C49 H49C 0.9800
C41 C40 1.392(5)
C41 H41 0.9500
C48 H48A 0.9800
C48 H48B 0.9800
C48 H48C 0.9800
C40 C39 1.331(10)
C40 H40 0.9500
C39 H39 0.9500
